data_1534877
loop_
_publ_author_name
'Bauhofer, C.'
'Mattausch, H.J.'
'Kremer, R.K.'
'Simon, A.'

_publ_section_title
;
 Die Gadoliniumcarbidhalogenide Gd4 C2 X3 (X= Cl, Br)
;
_journal_name_full 'Zeitschrift fuer Anorganische und Allgemeine Chemie'
_journal_page_first 1501
_journal_page_last 1507
_journal_volume 621
_journal_year 1995
_chemical_formula_sum 'C2 Br3 Gd4'
_chemical_name_systematic 'Gd4 C2 Br3'
_space_group_IT_number 62
_symmetry_space_group_name_Hall '-P 2ac 2n'
_symmetry_space_group_name_H-M 'P n m a'
_cell_angle_alpha 90
_cell_angle_beta 90
_cell_angle_gamma 90
_cell_formula_units_Z 4
_cell_length_a 10.844
_cell_length_b 3.73
_cell_length_c 20.3609
_cell_volume 823.560
_citation_journal_id_ASTM ZAACAB
_cod_data_source_file Bauhofer_ZAACAB_1995_1722.cif
_cod_data_source_block C2Br3Gd4
_cod_original_cell_volume 823.5602
_cod_database_code 1534877

loop_
_symmetry_equiv_pos_as_xyz
x,y,z
-x+1/2,-y,z+1/2
x+1/2,-y+1/2,-z+1/2
-x,y+1/2,-z
-x,-y,-z
x-1/2,y,-z-1/2
-x-1/2,y-1/2,z-1/2
x,-y-1/2,z

loop_
_atom_site_label
_atom_site_type_symbol
_atom_site_fract_x
_atom_site_fract_y
_atom_site_fract_z
_atom_site_occupancy
_atom_site_U_iso_or_equiv
C2 C-4 0.3826 0.25 0.2499 1 0.0
Br1 Br-1 0.36964 0.25 0.04621 1 0.0
Gd4 Gd+2 0.13359 0.25 0.83313 1 0.0
Br3 Br-1 0.36732 0.25 0.64044 1 0.0
Gd1 Gd+2 0.13283 0.25 0.42273 1 0.0
Br2 Br-1 0.88665 0.25 0.05237 1 0.0
C1 C-4 0.8747 0.25 0.6548 1 0.0
Gd3 Gd+2 0.1038 0.25 0.66928 1 0.0
Gd2 Gd+2 0.6306 0.25 0.24513 1 0.0
